data_7104590
loop_
_publ_author_name
'Hooper, Thomas N'
'Green, Michael'
'McGrady, John E'
'Patel, Jaynika R'
'Russell, Christopher A'

_publ_section_title
;
 Synthesis and structural characterisation of stable cationic gold(I)
 alkene complexes.
;
_journal_issue 26
_journal_name_full 'Chemical communications (Cambridge, England)'
_journal_page_first 3877
_journal_page_last 3879
_journal_paper_doi 10.1039/b908109g
_journal_volume 34
_journal_year 2009
_chemical_formula_moiety 'C31 H62 Au2 P2, 2(F6 Sb)'
_chemical_formula_sum 'C31 H62 Au2 F12 P2 Sb2'
_chemical_formula_weight 1362.18
_space_group_IT_number 14
_symmetry_cell_setting monoclinic
_symmetry_space_group_name_Hall '-P 2ybc'
_symmetry_space_group_name_H-M 'P 1 21/c 1'
_atom_sites_solution_hydrogens geom
_atom_sites_solution_primary direct
_atom_sites_solution_secondary difmap
_audit_creation_method SHELXL-97
_cell_angle_alpha 90.00
_cell_angle_beta 104.6320(10)
_cell_angle_gamma 90.00
_cell_formula_units_Z 4
_cell_length_a 20.3711(4)
_cell_length_b 12.6067(3)
_cell_length_c 17.0445(4)
_cell_measurement_reflns_used 9937
_cell_measurement_temperature 100(2)
_cell_measurement_theta_max 28.458
_cell_measurement_theta_min 2.792
_cell_volume 4235.28(16)
_computing_cell_refinement 'Apex II (Bruker-AXS, 2007)'
_computing_data_collection 'Apex II (Bruker-AXS, 2007)'
_computing_data_reduction
;
SAINT v7.34A (Bruker-AXS, 2007) & XPREP v2005/4 (Bruker-AXS, 2005)
;
_computing_structure_refinement 'SHELXL-97 (Sheldrick, 1997)'
_computing_structure_solution 'SHELXS-97 (Sheldrick, 1990)'
_diffrn_ambient_temperature 100(2)
_diffrn_detector 'CCD plate'
_diffrn_detector_area_resol_mean 8.366
_diffrn_detector_type 'Bruker-AXS SMART APEX'
_diffrn_measured_fraction_theta_full 0.997
_diffrn_measured_fraction_theta_max 0.997
_diffrn_measurement_details 'frames, 0.3\% width'
_diffrn_measurement_device 'four-circle diffractometer'
_diffrn_measurement_device_type 'Bruker-AXS Kappa'
_diffrn_measurement_method '\w & \f scans'
_diffrn_measurement_specimen_support
;
glass fibre
;
_diffrn_radiation_collimation '0.5 mm double pinhole'
_diffrn_radiation_monochromator graphite
_diffrn_radiation_probe x-ray
_diffrn_radiation_type 'Mo K\a'
_diffrn_radiation_wavelength 0.71074
_diffrn_reflns_av_R_equivalents 0.0527
_diffrn_reflns_av_sigmaI/netI 0.0416
_diffrn_reflns_limit_h_max 28
_diffrn_reflns_limit_h_min -28
_diffrn_reflns_limit_k_max 17
_diffrn_reflns_limit_k_min -17
_diffrn_reflns_limit_l_max 23
_diffrn_reflns_limit_l_min -22
_diffrn_reflns_number 60578
_diffrn_reflns_theta_full 29.71
_diffrn_reflns_theta_max 29.71
_diffrn_reflns_theta_min 3.10
_diffrn_source 'sealed X-ray tube'
_diffrn_source_current 40
_diffrn_source_power 2
_diffrn_source_size '0.4 x 8 mm fine focus'
_diffrn_source_target Mo
_diffrn_source_type 'Bruker-AXS KFF Mo 2K 90\% Ceramic'
_diffrn_source_voltage 50
_exptl_absorpt_coefficient_mu 8.318
_exptl_absorpt_correction_T_max 0.189
_exptl_absorpt_correction_T_min 0.134
_exptl_absorpt_correction_type multi-scan
_exptl_absorpt_process_details SADABS-2007/4
_exptl_crystal_colour colourless
_exptl_crystal_density_diffrn 2.136
_exptl_crystal_density_method 'not measured'
_exptl_crystal_description block
_exptl_crystal_F_000 2584
_exptl_crystal_size_max 0.30
_exptl_crystal_size_mid 0.20
_exptl_crystal_size_min 0.20
_refine_diff_density_max 2.257
_refine_diff_density_min -2.520
_refine_diff_density_rms 0.187
_refine_ls_extinction_method none
_refine_ls_goodness_of_fit_ref 1.042
_refine_ls_hydrogen_treatment constr
_refine_ls_matrix_type full
_refine_ls_number_parameters 524
_refine_ls_number_reflns 11999
_refine_ls_number_restraints 0
_refine_ls_restrained_S_all 1.042
_refine_ls_R_factor_all 0.0472
_refine_ls_R_factor_gt 0.0323
_refine_ls_shift/su_max 0.001
_refine_ls_shift/su_mean 0.000
_refine_ls_structure_factor_coef Fsqd
_refine_ls_weighting_details 'calc w=1/[\s^2^(Fo^2^)+(0.0347P)^2^+3.4554P] where P=(Fo^2^+2Fc^2^)/3'
_refine_ls_weighting_scheme calc
_refine_ls_wR_factor_gt 0.0709
_refine_ls_wR_factor_ref 0.0769
_reflns_number_gt 9602
_reflns_number_total 11999
_reflns_threshold_expression >2sigma(I)
_cod_data_source_file b908109g.txt
_cod_data_source_block 4
_cod_depositor_comments
;
The following automatic conversions were performed:
'_symmetry_cell_setting' value 'Monoclinic' changed to 'monoclinic'
according to '/home/saulius/struct/CIF-dictionaries/cif_core.dic'
dictionary named 'cif_core.dic' version 2.4.1 from
2010-06-29.

'_diffrn_radiation_probe' value 'X-ray' changed to 'x-ray'
according to '/home/saulius/struct/CIF-dictionaries/cif_core.dic'
dictionary named 'cif_core.dic' version 2.4.1 from 2010-06-29.

Automatic conversion script
Id: cif_fix_enum 1527 2010-12-29 10:47:43Z saulius 
;
_cod_original_sg_symbol_H-M 'P 21/c'
_cod_database_code 7104590

loop_
_symmetry_equiv_pos_as_xyz
'x, y, z'
'-x, y+1/2, -z+1/2'
'-x, -y, -z'
'x, -y-1/2, z-1/2'

loop_
_atom_site_label
_atom_site_type_symbol
_atom_site_fract_x
_atom_site_fract_y
_atom_site_fract_z
_atom_site_U_iso_or_equiv
_atom_site_adp_type
_atom_site_occupancy
_atom_site_symmetry_multiplicity
_atom_site_calc_flag
_atom_site_refinement_flags
_atom_site_disorder_assembly
_atom_site_disorder_group
C1 C 0.1286(2) -0.0250(3) 0.1802(2) 0.0195(9) Uani 1 1 d . . .
H1 H 0.0979 -0.0785 0.1878 0.023 Uiso 1 1 calc R . .
C2 C 0.1208(2) 0.0396(4) 0.1147(3) 0.0219(9) Uani 1 1 d . . .
H2 H 0.0840 0.0398 0.0675 0.026 Uiso 1 1 calc R . .
C3 C 0.1841(2) 0.1131(4) 0.1325(3) 0.0225(9) Uani 1 1 d . . .
H3 H 0.1942 0.1513 0.0854 0.027 Uiso 1 1 calc R . .
C4 C 0.2380(2) 0.0356(3) 0.1794(3) 0.0199(9) Uani 1 1 d . . .
H4A H 0.2814 0.0709 0.2058 0.024 Uiso 1 1 calc R . .
H4B H 0.2461 -0.0247 0.1458 0.024 Uiso 1 1 calc R . .
C5 C 0.1961(2) 0.0044(3) 0.2399(2) 0.0192(8) Uani 1 1 d . . .
H5 H 0.2165 -0.0486 0.2828 0.023 Uiso 1 1 calc R . .
C6 C 0.1806(2) 0.1148(4) 0.2679(3) 0.0213(9) Uani 1 1 d . . .
H6 H 0.1765 0.1334 0.3205 0.026 Uiso 1 1 calc R . .
C7 C 0.1739(2) 0.1813(4) 0.2036(3) 0.0227(9) Uani 1 1 d . . .
H7 H 0.1646 0.2552 0.2026 0.027 Uiso 1 1 calc R . .
Au1 Au 0.140636(9) -0.133342(14) 0.079622(10) 0.02168(5) Uani 1 1 d . . .
P1 P 0.15342(7) -0.29603(11) 0.02486(7) 0.0283(3) Uani 1 1 d . . .
C9 C 0.2446(3) -0.3162(6) 0.0235(4) 0.0511(18) Uani 1 1 d . . .
C10 C 0.2883(4) -0.3407(7) 0.1097(4) 0.074(3) Uani 1 1 d . . .
H10A H 0.3363 -0.3425 0.1093 0.111 Uiso 1 1 calc R . .
H10B H 0.2752 -0.4097 0.1274 0.111 Uiso 1 1 calc R . .
H10C H 0.2812 -0.2855 0.1472 0.111 Uiso 1 1 calc R . .
C11 C 0.2728(3) -0.2133(6) -0.0032(4) 0.059(2) Uani 1 1 d . . .
H11A H 0.2684 -0.1557 0.0337 0.089 Uiso 1 1 calc R . .
H11B H 0.2473 -0.1953 -0.0584 0.089 Uiso 1 1 calc R . .
H11C H 0.3208 -0.2232 -0.0021 0.089 Uiso 1 1 calc R . .
C12 C 0.2553(3) -0.4097(6) -0.0313(4) 0.062(2) Uani 1 1 d . . .
H12A H 0.2341 -0.3925 -0.0882 0.093 Uiso 1 1 calc R . .
H12B H 0.2345 -0.4741 -0.0161 0.093 Uiso 1 1 calc R . .
H12C H 0.3040 -0.4215 -0.0244 0.093 Uiso 1 1 calc R . .
C13 C 0.0959(3) -0.3011(4) -0.0813(3) 0.0305(11) Uani 1 1 d . . .
C14 C 0.0286(3) -0.2453(5) -0.0827(3) 0.0357(12) Uani 1 1 d . . .
H14A H 0.0377 -0.1721 -0.0637 0.054 Uiso 1 1 calc R . .
H14B H 0.0055 -0.2831 -0.0472 0.054 Uiso 1 1 calc R . .
H14C H -0.0003 -0.2450 -0.1382 0.054 Uiso 1 1 calc R . .
C15 C 0.1274(3) -0.2378(5) -0.1390(3) 0.0371(13) Uani 1 1 d . . .
H15A H 0.1680 -0.2744 -0.1458 0.056 Uiso 1 1 calc R . .
H15B H 0.1398 -0.1669 -0.1165 0.056 Uiso 1 1 calc R . .
H15C H 0.0945 -0.2314 -0.1918 0.056 Uiso 1 1 calc R . .
C16 C 0.0817(3) -0.4137(5) -0.1146(3) 0.0418(14) Uani 1 1 d . . .
H16A H 0.0495 -0.4111 -0.1681 0.063 Uiso 1 1 calc R . .
H16B H 0.0623 -0.4558 -0.0777 0.063 Uiso 1 1 calc R . .
H16C H 0.1241 -0.4464 -0.1195 0.063 Uiso 1 1 calc R . .
C17 C 0.1261(3) -0.3967(4) 0.0933(3) 0.0403(14) Uani 1 1 d . . .
C18 C 0.1572(4) -0.3654(5) 0.1834(3) 0.0501(17) Uani 1 1 d . . .
H18A H 0.1406 -0.4140 0.2190 0.075 Uiso 1 1 calc R . .
H18B H 0.1438 -0.2927 0.1926 0.075 Uiso 1 1 calc R . .
H18C H 0.2068 -0.3698 0.1954 0.075 Uiso 1 1 calc R . .
C19 C 0.0491(4) -0.3886(5) 0.0812(4) 0.0500(17) Uani 1 1 d . . .
H19A H 0.0261 -0.4147 0.0271 0.075 Uiso 1 1 calc R . .
H19B H 0.0366 -0.3144 0.0865 0.075 Uiso 1 1 calc R . .
H19C H 0.0354 -0.4315 0.1224 0.075 Uiso 1 1 calc R . .
C20 C 0.1460(5) -0.5112(5) 0.0813(4) 0.069(2) Uani 1 1 d . . .
H20A H 0.1282 -0.5580 0.1169 0.104 Uiso 1 1 calc R . .
H20B H 0.1956 -0.5170 0.0946 0.104 Uiso 1 1 calc R . .
H20C H 0.1272 -0.5320 0.0247 0.104 Uiso 1 1 calc R . .
Au2 Au 0.272419(9) 0.221442(13) 0.305056(10) 0.02123(5) Uani 1 1 d . A .
P2 P 0.36761(6) 0.30350(9) 0.38337(8) 0.0245(3) Uani 1 1 d . . .
C21A C 0.4323(7) 0.3144(12) 0.3336(9) 0.039(4) Uani 0.412(7) 1 d P A 1
C22A C 0.5030(12) 0.3421(16) 0.3884(16) 0.042(6) Uani 0.412(7) 1 d P A 1
H22A H 0.5162 0.2887 0.4313 0.063 Uiso 0.412(7) 1 calc PR A 1
H22B H 0.5013 0.4121 0.4128 0.063 Uiso 0.412(7) 1 calc PR A 1
H22C H 0.5363 0.3431 0.3558 0.063 Uiso 0.412(7) 1 calc PR A 1
C23A C 0.4106(9) 0.3991(17) 0.2650(11) 0.045(5) Uani 0.412(7) 1 d P A 1
H23A H 0.3656 0.3813 0.2308 0.068 Uiso 0.412(7) 1 calc PR A 1
H23B H 0.4435 0.3999 0.2318 0.068 Uiso 0.412(7) 1 calc PR A 1
H23C H 0.4091 0.4692 0.2893 0.068 Uiso 0.412(7) 1 calc PR A 1
C24A C 0.4366(3) 0.2001(6) 0.2834(4) 0.0558(18) Uani 0.412(7) 1 d P A 1
H24A H 0.3916 0.1825 0.2492 0.084 Uiso 0.412(7) 1 calc PR A 1
H24B H 0.4523 0.1429 0.3225 0.084 Uiso 0.412(7) 1 calc PR A 1
H24C H 0.4685 0.2087 0.2493 0.084 Uiso 0.412(7) 1 calc PR A 1
C25A C 0.3937(6) 0.2269(9) 0.4877(6) 0.023(3) Uani 0.412(7) 1 d P A 1
C26A C 0.4337(8) 0.1295(10) 0.4759(9) 0.044(4) Uani 0.412(7) 1 d P A 1
H26A H 0.4746 0.1513 0.4599 0.066 Uiso 0.412(7) 1 calc PR A 1
H26B H 0.4056 0.0846 0.4335 0.066 Uiso 0.412(7) 1 calc PR A 1
H26C H 0.4466 0.0895 0.5268 0.066 Uiso 0.412(7) 1 calc PR A 1
C27A C 0.3394(4) 0.1847(5) 0.5095(4) 0.0498(16) Uani 0.412(7) 1 d P A 1
H27A H 0.3100 0.2420 0.5194 0.075 Uiso 0.412(7) 1 calc PR A 1
H27B H 0.3552 0.1426 0.5590 0.075 Uiso 0.412(7) 1 calc PR A 1
H27C H 0.3138 0.1392 0.4657 0.075 Uiso 0.412(7) 1 calc PR A 1
C28A C 0.4357(3) 0.3121(6) 0.5524(3) 0.0521(17) Uani 0.412(7) 1 d P A 1
H28A H 0.4741 0.3390 0.5333 0.078 Uiso 0.412(7) 1 calc PR A 1
H28B H 0.4526 0.2777 0.6052 0.078 Uiso 0.412(7) 1 calc PR A 1
H28C H 0.4059 0.3712 0.5577 0.078 Uiso 0.412(7) 1 calc PR A 1
C29A C 0.3345(5) 0.4434(8) 0.4131(6) 0.017(2) Uani 0.412(7) 1 d P A 1
C30A C 0.2915(3) 0.4881(4) 0.3303(4) 0.0467(16) Uani 0.412(7) 1 d P A 1
H30A H 0.3203 0.4948 0.2924 0.070 Uiso 0.412(7) 1 calc PR A 1
H30B H 0.2734 0.5579 0.3390 0.070 Uiso 0.412(7) 1 calc PR A 1
H30C H 0.2539 0.4396 0.3077 0.070 Uiso 0.412(7) 1 calc PR A 1
C31A C 0.3935(7) 0.5206(10) 0.4481(9) 0.029(3) Uani 0.412(7) 1 d P A 1
H31A H 0.4220 0.5275 0.4099 0.043 Uiso 0.412(7) 1 calc PR A 1
H31B H 0.4208 0.4930 0.4998 0.043 Uiso 0.412(7) 1 calc PR A 1
H31C H 0.3751 0.5902 0.4568 0.043 Uiso 0.412(7) 1 calc PR A 1
C32A C 0.2905(7) 0.4334(10) 0.4718(7) 0.027(3) Uani 0.412(7) 1 d P A 1
H32A H 0.2527 0.3851 0.4494 0.041 Uiso 0.412(7) 1 calc PR A 1
H32B H 0.2727 0.5033 0.4807 0.041 Uiso 0.412(7) 1 calc PR A 1
H32C H 0.3175 0.4052 0.5235 0.041 Uiso 0.412(7) 1 calc PR A 1
C21B C 0.4491(4) 0.2324(7) 0.3668(5) 0.031(2) Uani 0.588(7) 1 d P A 2
C22B C 0.4629(5) 0.1307(7) 0.4183(7) 0.044(3) Uani 0.588(7) 1 d P A 2
H22D H 0.4715 0.1492 0.4758 0.066 Uiso 0.588(7) 1 calc PR A 2
H22E H 0.5026 0.0944 0.4086 0.066 Uiso 0.588(7) 1 calc PR A 2
H22F H 0.4233 0.0838 0.4032 0.066 Uiso 0.588(7) 1 calc PR A 2
C23B C 0.4366(3) 0.2001(6) 0.2834(4) 0.0558(18) Uani 0.588(7) 1 d P A 2
H23D H 0.4277 0.2629 0.2484 0.084 Uiso 0.588(7) 1 calc PR A 2
H23E H 0.3971 0.1529 0.2699 0.084 Uiso 0.588(7) 1 calc PR A 2
H23F H 0.4764 0.1626 0.2751 0.084 Uiso 0.588(7) 1 calc PR A 2
C24B C 0.5132(7) 0.2999(10) 0.3887(10) 0.035(3) Uani 0.588(7) 1 d P A 2
H24D H 0.5221 0.3222 0.4455 0.052 Uiso 0.588(7) 1 calc PR A 2
H24E H 0.5071 0.3627 0.3537 0.052 Uiso 0.588(7) 1 calc PR A 2
H24F H 0.5517 0.2583 0.3809 0.052 Uiso 0.588(7) 1 calc PR A 2
C25B C 0.3659(4) 0.2973(7) 0.4885(5) 0.029(2) Uani 0.588(7) 1 d P A 2
C26B C 0.3104(5) 0.3739(10) 0.5021(6) 0.047(3) Uani 0.588(7) 1 d P A 2
H26D H 0.2681 0.3614 0.4606 0.070 Uiso 0.588(7) 1 calc PR A 2
H26E H 0.3251 0.4473 0.4985 0.070 Uiso 0.588(7) 1 calc PR A 2
H26F H 0.3029 0.3614 0.5559 0.070 Uiso 0.588(7) 1 calc PR A 2
C27B C 0.4357(3) 0.3121(6) 0.5524(3) 0.0521(17) Uani 0.588(7) 1 d P A 2
H27D H 0.4687 0.2613 0.5412 0.078 Uiso 0.588(7) 1 calc PR A 2
H27E H 0.4299 0.2998 0.6070 0.078 Uiso 0.588(7) 1 calc PR A 2
H27F H 0.4523 0.3845 0.5488 0.078 Uiso 0.588(7) 1 calc PR A 2
C28B C 0.3394(4) 0.1847(5) 0.5095(4) 0.0498(16) Uani 0.588(7) 1 d P A 2
H28D H 0.3709 0.1294 0.5017 0.075 Uiso 0.588(7) 1 calc PR A 2
H28E H 0.2944 0.1711 0.4737 0.075 Uiso 0.588(7) 1 calc PR A 2
H28F H 0.3365 0.1843 0.5660 0.075 Uiso 0.588(7) 1 calc PR A 2
C29B C 0.3668(5) 0.4436(7) 0.3401(6) 0.039(3) Uani 0.588(7) 1 d P A 2
C30B C 0.4140(6) 0.5178(8) 0.4011(8) 0.053(4) Uani 0.588(7) 1 d P A 2
H30D H 0.4016 0.5156 0.4530 0.080 Uiso 0.588(7) 1 calc PR A 2
H30E H 0.4092 0.5905 0.3800 0.080 Uiso 0.588(7) 1 calc PR A 2
H30F H 0.4611 0.4945 0.4090 0.080 Uiso 0.588(7) 1 calc PR A 2
C31B C 0.2915(3) 0.4881(4) 0.3303(4) 0.0467(16) Uani 0.588(7) 1 d P A 2
H31D H 0.2592 0.4438 0.2917 0.070 Uiso 0.588(7) 1 calc PR A 2
H31E H 0.2888 0.5613 0.3103 0.070 Uiso 0.588(7) 1 calc PR A 2
H31F H 0.2804 0.4865 0.3830 0.070 Uiso 0.588(7) 1 calc PR A 2
C32B C 0.3849(7) 0.4432(12) 0.2572(8) 0.058(5) Uani 0.588(7) 1 d P A 2
H32D H 0.3544 0.3948 0.2201 0.086 Uiso 0.588(7) 1 calc PR A 2
H32E H 0.4319 0.4196 0.2647 0.086 Uiso 0.588(7) 1 calc PR A 2
H32F H 0.3799 0.5150 0.2345 0.086 Uiso 0.588(7) 1 calc PR A 2
Sb1 Sb 0.381865(17) 0.84028(3) 0.30908(2) 0.03736(9) Uani 1 1 d . . .
F1 F 0.29487(15) 0.7813(3) 0.2921(2) 0.0435(8) Uani 1 1 d . . .
F2 F 0.36151(19) 0.8847(3) 0.2006(2) 0.0621(11) Uani 1 1 d . . .
F3 F 0.41430(19) 0.7113(3) 0.2793(3) 0.0650(12) Uani 1 1 d . . .
F4 F 0.46814(17) 0.8997(3) 0.3259(3) 0.0658(11) Uani 1 1 d . . .
F5 F 0.40221(16) 0.7971(3) 0.4175(2) 0.0441(8) Uani 1 1 d . . .
F6 F 0.34636(14) 0.9679(2) 0.33691(18) 0.0343(7) Uani 1 1 d . . .
Sb2 Sb 0.078931(17) 0.11853(3) 0.864843(19) 0.03003(8) Uani 1 1 d . . .
F7 F 0.02472(19) 0.1105(4) 0.9384(2) 0.0636(12) Uani 1 1 d . . .
F8 F 0.03114(19) 0.0033(3) 0.8083(2) 0.0527(9) Uani 1 1 d . . .
F9 F 0.14125(16) 0.0272(3) 0.93104(19) 0.0445(8) Uani 1 1 d . . .
F10 F 0.13129(19) 0.1221(3) 0.7892(2) 0.0507(9) Uani 1 1 d . . .
F11 F 0.1268(2) 0.2327(3) 0.9190(3) 0.0698(12) Uani 1 1 d . . .
F12 F 0.0155(2) 0.2098(3) 0.80011(19) 0.0566(11) Uani 1 1 d . . .

loop_
_atom_site_aniso_label
_atom_site_aniso_U_11
_atom_site_aniso_U_22
_atom_site_aniso_U_33
_atom_site_aniso_U_23
_atom_site_aniso_U_13
_atom_site_aniso_U_12
C1 0.021(2) 0.021(2) 0.017(2) -0.0070(16) 0.0062(17) -0.0048(17)
C2 0.019(2) 0.029(2) 0.015(2) -0.0047(17) -0.0016(16) -0.0012(18)
C3 0.020(2) 0.029(2) 0.016(2) 0.0025(17) 0.0015(17) -0.0062(18)
C4 0.018(2) 0.023(2) 0.019(2) -0.0016(17) 0.0057(16) -0.0037(17)
C5 0.018(2) 0.024(2) 0.0151(19) -0.0003(16) 0.0019(16) -0.0056(17)
C6 0.015(2) 0.028(2) 0.020(2) -0.0063(17) 0.0028(16) -0.0071(17)
C7 0.017(2) 0.021(2) 0.027(2) -0.0038(18) -0.0016(17) -0.0068(17)
Au1 0.01870(9) 0.02975(10) 0.01655(8) -0.00790(7) 0.00437(6) -0.00540(7)
P1 0.0302(7) 0.0367(7) 0.0175(6) -0.0124(5) 0.0050(5) -0.0012(5)
C9 0.032(3) 0.082(5) 0.037(3) -0.041(3) 0.004(2) 0.007(3)
C10 0.049(4) 0.121(7) 0.040(4) -0.036(4) -0.010(3) 0.036(4)
C11 0.025(3) 0.098(6) 0.056(4) -0.046(4) 0.014(3) -0.011(3)
C12 0.047(4) 0.093(5) 0.043(4) -0.039(4) 0.009(3) 0.027(4)
C13 0.032(3) 0.041(3) 0.019(2) -0.008(2) 0.006(2) -0.004(2)
C14 0.033(3) 0.055(3) 0.019(2) -0.008(2) 0.004(2) -0.006(2)
C15 0.036(3) 0.054(3) 0.023(2) -0.007(2) 0.010(2) -0.010(3)
C16 0.044(3) 0.059(4) 0.022(3) -0.017(2) 0.009(2) -0.021(3)
C17 0.070(4) 0.030(3) 0.019(2) -0.006(2) 0.007(3) 0.001(3)
C18 0.087(5) 0.039(3) 0.022(3) -0.007(2) 0.009(3) 0.012(3)
C19 0.074(5) 0.051(4) 0.033(3) -0.012(3) 0.029(3) -0.026(3)
C20 0.141(8) 0.028(3) 0.039(4) -0.008(3) 0.021(4) 0.009(4)
Au2 0.01656(8) 0.02221(9) 0.02116(9) -0.00256(6) -0.00221(6) -0.00565(6)
P2 0.0183(6) 0.0205(6) 0.0279(6) -0.0010(5) -0.0069(5) -0.0051(5)
C21A 0.023(7) 0.052(9) 0.045(8) -0.025(7) 0.014(6) -0.018(6)
C22A 0.029(10) 0.045(13) 0.060(11) -0.032(12) 0.026(8) -0.009(9)
C23A 0.032(10) 0.079(15) 0.029(9) -0.004(9) 0.015(8) -0.029(9)
C24A 0.026(3) 0.082(5) 0.062(4) -0.025(4) 0.016(3) -0.009(3)
C25A 0.026(6) 0.016(5) 0.019(5) -0.005(4) -0.007(4) 0.000(5)
C26A 0.040(8) 0.036(7) 0.041(8) -0.012(6) -0.016(6) 0.017(6)
C27A 0.061(4) 0.045(3) 0.035(3) 0.008(3) -0.004(3) -0.013(3)
C28A 0.030(3) 0.089(5) 0.029(3) -0.018(3) -0.007(2) -0.011(3)
C29A 0.004(4) 0.017(5) 0.031(6) -0.002(4) 0.004(4) -0.001(3)
C30A 0.038(3) 0.024(3) 0.058(4) 0.005(2) -0.026(3) -0.002(2)
C31A 0.024(6) 0.020(6) 0.035(7) -0.008(5) -0.006(5) -0.004(5)
C32A 0.027(7) 0.028(6) 0.024(6) -0.009(5) 0.001(5) -0.002(5)
C21B 0.020(4) 0.038(5) 0.032(5) -0.008(4) 0.002(3) -0.002(4)
C22B 0.032(5) 0.027(5) 0.059(7) -0.007(4) -0.013(5) 0.002(4)
C23B 0.026(3) 0.082(5) 0.062(4) -0.025(4) 0.016(3) -0.009(3)
C24B 0.016(6) 0.043(9) 0.042(7) -0.004(7) 0.001(5) -0.011(6)
C25B 0.026(4) 0.035(5) 0.022(4) 0.002(3) -0.002(3) -0.003(4)
C26B 0.034(6) 0.071(8) 0.033(5) -0.024(5) 0.004(4) 0.008(5)
C27B 0.030(3) 0.089(5) 0.029(3) -0.018(3) -0.007(2) -0.011(3)
C28B 0.061(4) 0.045(3) 0.035(3) 0.008(3) -0.004(3) -0.013(3)
C29B 0.035(5) 0.024(4) 0.045(5) 0.015(4) -0.016(4) -0.013(4)
C30B 0.050(7) 0.019(5) 0.064(8) 0.009(5) -0.035(6) -0.016(4)
C31B 0.038(3) 0.024(3) 0.058(4) 0.005(2) -0.026(3) -0.002(2)
C32B 0.048(9) 0.073(10) 0.039(6) 0.041(7) -0.014(6) -0.024(7)
Sb1 0.01619(16) 0.0484(2) 0.0449(2) -0.01297(17) 0.00294(14) 0.00740(15)
F1 0.0220(16) 0.048(2) 0.055(2) -0.0223(16) -0.0014(14) 0.0019(14)
F2 0.044(2) 0.096(3) 0.049(2) -0.009(2) 0.0177(18) 0.022(2)
F3 0.044(2) 0.069(3) 0.081(3) -0.029(2) 0.012(2) 0.0286(19)
F4 0.0156(17) 0.084(3) 0.095(3) 0.004(2) 0.0085(18) -0.0005(18)
F5 0.0279(17) 0.052(2) 0.0465(19) -0.0030(16) -0.0022(14) 0.0091(15)
F6 0.0233(15) 0.0355(16) 0.0411(17) -0.0084(13) 0.0025(13) 0.0012(12)
Sb2 0.02618(17) 0.0429(2) 0.01998(15) 0.00793(13) 0.00396(13) 0.01113(14)
F7 0.041(2) 0.124(4) 0.0308(18) 0.017(2) 0.0173(16) 0.030(2)
F8 0.049(2) 0.057(2) 0.046(2) -0.0005(17) -0.0005(16) -0.0030(17)
F9 0.0360(19) 0.059(2) 0.0356(17) 0.0170(15) 0.0041(14) 0.0196(16)
F10 0.051(2) 0.063(2) 0.047(2) 0.0214(17) 0.0292(18) 0.0103(18)
F11 0.073(3) 0.055(2) 0.066(3) -0.008(2) -0.012(2) 0.011(2)
F12 0.069(3) 0.063(2) 0.0307(17) 0.0081(16) 0.0000(17) 0.043(2)

loop_
_atom_type_symbol
_atom_type_description
_atom_type_scat_dispersion_real
_atom_type_scat_dispersion_imag
_atom_type_scat_source
C C 0.0033 0.0016 'International Tables Vol C Tables 4.2.6.8 and 6.1.1.4'
H H 0.0000 0.0000 'International Tables Vol C Tables 4.2.6.8 and 6.1.1.4'
F F 0.0171 0.0103 'International Tables Vol C Tables 4.2.6.8 and 6.1.1.4'
P P 0.1023 0.0942 'International Tables Vol C Tables 4.2.6.8 and 6.1.1.4'
Sb Sb -0.5866 1.5461 'International Tables Vol C Tables 4.2.6.8 and 6.1.1.4'
Au Au -2.0133 8.8022 'International Tables Vol C Tables 4.2.6.8 and 6.1.1.4'

loop_
_geom_angle_atom_site_label_1
_geom_angle_atom_site_label_2
_geom_angle_atom_site_label_3
_geom_angle
_geom_angle_site_symmetry_1
_geom_angle_site_symmetry_3
_geom_angle_publ_flag
C2 C1 C5 107.4(4) . . ?
C2 C1 Au1 75.5(2) . . ?
C5 C1 Au1 113.5(3) . . ?
C2 C1 H1 126.3 . . ?
C5 C1 H1 126.3 . . ?
Au1 C1 H1 82.8 . . ?
C1 C2 C3 106.1(4) . . ?
C1 C2 Au1 70.0(2) . . ?
C3 C2 Au1 114.8(3) . . ?
C1 C2 H2 126.9 . . ?
C3 C2 H2 126.9 . . ?
Au1 C2 H2 86.3 . . ?
C4 C3 C7 99.6(3) . . ?
C4 C3 C2 99.9(3) . . ?
C7 C3 C2 102.4(3) . . ?
C4 C3 H3 117.3 . . ?
C7 C3 H3 117.3 . . ?
C2 C3 H3 117.3 . . ?
C3 C4 C5 93.8(3) . . ?
C3 C4 H4A 113.0 . . ?
C5 C4 H4A 113.0 . . ?
C3 C4 H4B 113.0 . . ?
C5 C4 H4B 113.0 . . ?
H4A C4 H4B 110.4 . . ?
C6 C5 C1 101.8(3) . . ?
C6 C5 C4 99.7(3) . . ?
C1 C5 C4 99.9(3) . . ?
C6 C5 H5 117.4 . . ?
C1 C5 H5 117.4 . . ?
C4 C5 H5 117.4 . . ?
C7 C6 C5 107.3(4) . . ?
C7 C6 Au2 76.5(3) . . ?
C5 C6 Au2 114.1(3) . . ?
C7 C6 H6 126.4 . . ?
C5 C6 H6 126.4 . . ?
Au2 C6 H6 81.5 . . ?
C6 C7 C3 106.5(4) . . ?
C6 C7 Au2 69.2(2) . . ?
C3 C7 Au2 116.0(3) . . ?
C6 C7 H7 126.7 . . ?
C3 C7 H7 126.7 . . ?
Au2 C7 H7 86.0 . . ?
C1 Au1 P1 153.67(12) . . ?
C1 Au1 C2 34.51(15) . . ?
P1 Au1 C2 171.22(11) . . ?
C9 P1 C13 111.0(2) . . ?
C9 P1 C17 111.2(3) . . ?
C13 P1 C17 111.0(2) . . ?
C9 P1 Au1 109.8(2) . . ?
C13 P1 Au1 108.23(17) . . ?
C17 P1 Au1 105.44(17) . . ?
C11 C9 C10 106.5(6) . . ?
C11 C9 C12 110.0(5) . . ?
C10 C9 C12 106.6(6) . . ?
C11 C9 P1 109.6(5) . . ?
C10 C9 P1 110.5(5) . . ?
C12 C9 P1 113.5(4) . . ?
C9 C10 H10A 109.5 . . ?
C9 C10 H10B 109.5 . . ?
H10A C10 H10B 109.5 . . ?
C9 C10 H10C 109.5 . . ?
H10A C10 H10C 109.5 . . ?
H10B C10 H10C 109.5 . . ?
C9 C11 H11A 109.5 . . ?
C9 C11 H11B 109.5 . . ?
H11A C11 H11B 109.5 . . ?
C9 C11 H11C 109.5 . . ?
H11A C11 H11C 109.5 . . ?
H11B C11 H11C 109.5 . . ?
C9 C12 H12A 109.5 . . ?
C9 C12 H12B 109.5 . . ?
H12A C12 H12B 109.5 . . ?
C9 C12 H12C 109.5 . . ?
H12A C12 H12C 109.5 . . ?
H12B C12 H12C 109.5 . . ?
C16 C13 C15 108.5(4) . . ?
C16 C13 C14 109.6(4) . . ?
C15 C13 C14 105.6(4) . . ?
C16 C13 P1 113.6(4) . . ?
C15 C13 P1 109.8(4) . . ?
C14 C13 P1 109.5(3) . . ?
C13 C14 H14A 109.5 . . ?
C13 C14 H14B 109.5 . . ?
H14A C14 H14B 109.5 . . ?
C13 C14 H14C 109.5 . . ?
H14A C14 H14C 109.5 . . ?
H14B C14 H14C 109.5 . . ?
C13 C15 H15A 109.5 . . ?
C13 C15 H15B 109.5 . . ?
H15A C15 H15B 109.5 . . ?
C13 C15 H15C 109.5 . . ?
H15A C15 H15C 109.5 . . ?
H15B C15 H15C 109.5 . . ?
C13 C16 H16A 109.5 . . ?
C13 C16 H16B 109.5 . . ?
H16A C16 H16B 109.5 . . ?
C13 C16 H16C 109.5 . . ?
H16A C16 H16C 109.5 . . ?
H16B C16 H16C 109.5 . . ?
C20 C17 C19 110.1(6) . . ?
C20 C17 C18 108.4(5) . . ?
C19 C17 C18 105.3(5) . . ?
C20 C17 P1 114.8(4) . . ?
C19 C17 P1 108.8(4) . . ?
C18 C17 P1 109.1(4) . . ?
C17 C18 H18A 109.5 . . ?
C17 C18 H18B 109.5 . . ?
H18A C18 H18B 109.5 . . ?
C17 C18 H18C 109.5 . . ?
H18A C18 H18C 109.5 . . ?
H18B C18 H18C 109.5 . . ?
C17 C19 H19A 109.5 . . ?
C17 C19 H19B 109.5 . . ?
H19A C19 H19B 109.5 . . ?
C17 C19 H19C 109.5 . . ?
H19A C19 H19C 109.5 . . ?
H19B C19 H19C 109.5 . . ?
C17 C20 H20A 109.5 . . ?
C17 C20 H20B 109.5 . . ?
H20A C20 H20B 109.5 . . ?
C17 C20 H20C 109.5 . . ?
H20A C20 H20C 109.5 . . ?
H20B C20 H20C 109.5 . . ?
C6 Au2 P2 161.00(12) . . ?
C6 Au2 C7 34.22(16) . . ?
P2 Au2 C7 163.93(12) . . ?
C21A P2 C25B 134.0(6) . . ?
C21A P2 C29B 71.0(6) . . ?
C25B P2 C29B 115.0(4) . . ?
C21A P2 C21B 36.7(6) . . ?
C25B P2 C21B 110.6(4) . . ?
C29B P2 C21B 106.9(4) . . ?
C21A P2 C25A 114.4(7) . . ?
C25B P2 C25A 32.0(4) . . ?
C29B P2 C25A 140.6(4) . . ?
C21B P2 C25A 82.0(4) . . ?
C21A P2 C29A 113.5(6) . . ?
C25B P2 C29A 72.1(4) . . ?
C29B P2 C29A 46.5(4) . . ?
C21B P2 C29A 142.1(4) . . ?
C25A P2 C29A 103.5(4) . . ?
C21A P2 Au2 112.5(4) . . ?
C25B P2 Au2 109.4(3) . . ?
C29B P2 Au2 105.5(3) . . ?
C21B P2 Au2 109.2(2) . . ?
C25A P2 Au2 107.3(3) . . ?
C29A P2 Au2 104.8(3) . . ?
C22A C21A C23A 110.0(14) . . ?
C22A C21A C24A 109.8(11) . . ?
C23A C21A C24A 104.2(11) . . ?
C22A C21A P2 115.3(12) . . ?
C23A C21A P2 108.2(11) . . ?
C24A C21A P2 108.8(8) . . ?
C21A C22A H22A 109.5 . . ?
C21A C22A H22B 109.5 . . ?
H22A C22A H22B 109.5 . . ?
C21A C22A H22C 109.5 . . ?
H22A C22A H22C 109.5 . . ?
H22B C22A H22C 109.5 . . ?
C21A C23A H23A 109.5 . . ?
C21A C23A H23B 109.5 . . ?
H23A C23A H23B 109.5 . . ?
C21A C23A H23C 109.5 . . ?
H23A C23A H23C 109.5 . . ?
H23B C23A H23C 109.5 . . ?
C21A C24A H24A 109.5 . . ?
C21A C24A H24B 109.5 . . ?
H24A C24A H24B 109.5 . . ?
C21A C24A H24C 109.5 . . ?
H24A C24A H24C 109.5 . . ?
H24B C24A H24C 109.5 . . ?
C27A C25A C26A 102.8(10) . . ?
C27A C25A C28A 113.6(8) . . ?
C26A C25A C28A 114.7(9) . . ?
C27A C25A P2 112.6(7) . . ?
C26A C25A P2 107.9(9) . . ?
C28A C25A P2 105.3(6) . . ?
C25A C26A H26A 109.5 . . ?
C25A C26A H26B 109.5 . . ?
H26A C26A H26B 109.5 . . ?
C25A C26A H26C 109.5 . . ?
H26A C26A H26C 109.5 . . ?
H26B C26A H26C 109.5 . . ?
C25A C27A H27A 109.5 . . ?
C25A C27A H27B 109.5 . . ?
H27A C27A H27B 109.5 . . ?
C25A C27A H27C 109.5 . . ?
H27A C27A H27C 109.5 . . ?
H27B C27A H27C 109.5 . . ?
C25A C28A H28A 109.5 . . ?
C25A C28A H28B 109.5 . . ?
H28A C28A H28B 109.5 . . ?
C25A C28A H28C 109.5 . . ?
H28A C28A H28C 109.5 . . ?
H28B C28A H28C 109.5 . . ?
C32A C29A C31A 109.3(10) . . ?
C32A C29A C30A 109.7(8) . . ?
C31A C29A C30A 108.9(8) . . ?
C32A C29A P2 112.9(8) . . ?
C31A C29A P2 112.0(7) . . ?
C30A C29A P2 103.7(6) . . ?
C29A C30A H30A 109.5 . . ?
C29A C30A H30B 109.5 . . ?
H30A C30A H30B 109.5 . . ?
C29A C30A H30C 109.5 . . ?
H30A C30A H30C 109.5 . . ?
H30B C30A H30C 109.5 . . ?
C29A C31A H31A 109.5 . . ?
C29A C31A H31B 109.5 . . ?
H31A C31A H31B 109.5 . . ?
C29A C31A H31C 109.5 . . ?
H31A C31A H31C 109.5 . . ?
H31B C31A H31C 109.5 . . ?
C29A C32A H32A 109.5 . . ?
C29A C32A H32B 109.5 . . ?
H32A C32A H32B 109.5 . . ?
C29A C32A H32C 109.5 . . ?
H32A C32A H32C 109.5 . . ?
H32B C32A H32C 109.5 . . ?
C24B C21B C22B 107.7(8) . . ?
C24B C21B P2 114.3(7) . . ?
C22B C21B P2 109.7(7) . . ?
C21B C22B H22D 109.5 . . ?
C21B C22B H22E 109.5 . . ?
H22D C22B H22E 109.5 . . ?
C21B C22B H22F 109.5 . . ?
H22D C22B H22F 109.5 . . ?
H22E C22B H22F 109.5 . . ?
C21B C24B H24D 109.5 . . ?
C21B C24B H24E 109.5 . . ?
H24D C24B H24E 109.5 . . ?
C21B C24B H24F 109.5 . . ?
H24D C24B H24F 109.5 . . ?
H24E C24B H24F 109.5 . . ?
C26B C25B P2 108.7(6) . . ?
C25B C26B H26D 109.5 . . ?
C25B C26B H26E 109.5 . . ?
H26D C26B H26E 109.5 . . ?
C25B C26B H26F 109.5 . . ?
H26D C26B H26F 109.5 . . ?
H26E C26B H26F 109.5 . . ?
C30B C29B C32B 111.4(10) . . ?
C30B C29B P2 110.9(6) . . ?
C32B C29B P2 111.6(8) . . ?
C29B C30B H30D 109.5 . . ?
C29B C30B H30E 109.5 . . ?
H30D C30B H30E 109.5 . . ?
C29B C30B H30F 109.5 . . ?
H30D C30B H30F 109.5 . . ?
H30E C30B H30F 109.5 . . ?
C29B C32B H32D 109.5 . . ?
C29B C32B H32E 109.5 . . ?
H32D C32B H32E 109.5 . . ?
C29B C32B H32F 109.5 . . ?
H32D C32B H32F 109.5 . . ?
H32E C32B H32F 109.5 . . ?
F4 Sb1 F5 90.02(17) . . ?
F4 Sb1 F6 91.43(16) . . ?
F5 Sb1 F6 90.18(14) . . ?
F4 Sb1 F2 89.79(19) . . ?
F5 Sb1 F2 179.54(16) . . ?
F6 Sb1 F2 89.40(15) . . ?
F4 Sb1 F3 90.42(18) . . ?
F5 Sb1 F3 90.57(17) . . ?
F6 Sb1 F3 178.01(15) . . ?
F2 Sb1 F3 89.85(18) . . ?
F4 Sb1 F1 179.66(16) . . ?
F5 Sb1 F1 90.09(15) . . ?
F6 Sb1 F1 88.25(13) . . ?
F2 Sb1 F1 90.09(17) . . ?
F3 Sb1 F1 89.91(16) . . ?
F11 Sb2 F9 89.19(17) . . ?
F11 Sb2 F12 90.85(17) . . ?
F9 Sb2 F12 178.83(16) . . ?
F11 Sb2 F10 90.3(2) . . ?
F9 Sb2 F10 90.71(15) . . ?
F12 Sb2 F10 90.46(16) . . ?
F11 Sb2 F7 92.0(2) . . ?
F9 Sb2 F7 89.31(15) . . ?
F12 Sb2 F7 89.51(16) . . ?
F10 Sb2 F7 177.76(19) . . ?
F11 Sb2 F8 178.89(19) . . ?
F9 Sb2 F8 91.06(16) . . ?
F12 Sb2 F8 88.92(16) . . ?
F10 Sb2 F8 88.64(17) . . ?
F7 Sb2 F8 89.12(19) . . ?

loop_
_geom_bond_atom_site_label_1
_geom_bond_atom_site_label_2
_geom_bond_distance
_geom_bond_site_symmetry_2
_geom_bond_publ_flag
C1 C2 1.359(6) . ?
C1 C5 1.536(6) . ?
C1 Au1 2.254(4) . ?
C1 H1 0.9500 . ?
C2 C3 1.555(6) . ?
C2 Au1 2.323(4) . ?
C2 H2 0.9500 . ?
C3 C4 1.536(6) . ?
C3 C7 1.543(6) . ?
C3 H3 1.0000 . ?
C4 C5 1.548(6) . ?
C4 H4A 0.9900 . ?
C4 H4B 0.9900 . ?
C5 C6 1.530(6) . ?
C5 H5 1.0000 . ?
C6 C7 1.359(6) . ?
C6 Au2 2.260(4) . ?
C6 H6 0.9500 . ?
C7 Au2 2.350(4) . ?
C7 H7 0.9500 . ?
Au1 P1 2.2953(13) . ?
P1 C9 1.881(6) . ?
P1 C13 1.893(5) . ?
P1 C17 1.899(6) . ?
C9 C11 1.533(10) . ?
C9 C10 1.544(9) . ?
C9 C12 1.554(8) . ?
C10 H10A 0.9800 . ?
C10 H10B 0.9800 . ?
C10 H10C 0.9800 . ?
C11 H11A 0.9800 . ?
C11 H11B 0.9800 . ?
C11 H11C 0.9800 . ?
C12 H12A 0.9800 . ?
C12 H12B 0.9800 . ?
C12 H12C 0.9800 . ?
C13 C16 1.529(7) . ?
C13 C15 1.528(7) . ?
C13 C14 1.536(8) . ?
C14 H14A 0.9800 . ?
C14 H14B 0.9800 . ?
C14 H14C 0.9800 . ?
C15 H15A 0.9800 . ?
C15 H15B 0.9800 . ?
C15 H15C 0.9800 . ?
C16 H16A 0.9800 . ?
C16 H16B 0.9800 . ?
C16 H16C 0.9800 . ?
C17 C20 1.528(8) . ?
C17 C19 1.532(9) . ?
C17 C18 1.558(7) . ?
C18 H18A 0.9800 . ?
C18 H18B 0.9800 . ?
C18 H18C 0.9800 . ?
C19 H19A 0.9800 . ?
C19 H19B 0.9800 . ?
C19 H19C 0.9800 . ?
C20 H20A 0.9800 . ?
C20 H20B 0.9800 . ?
C20 H20C 0.9800 . ?
Au2 P2 2.3032(12) . ?
P2 C21A 1.743(13) . ?
P2 C25B 1.803(8) . ?
P2 C29B 1.913(8) . ?
P2 C21B 1.969(9) . ?
P2 C25A 1.975(11) . ?
P2 C29A 1.999(10) . ?
C21A C22A 1.55(3) . ?
C21A C23A 1.56(3) . ?
C21A C24A 1.689(15) . ?
C22A H22A 0.9800 . ?
C22A H22B 0.9800 . ?
C22A H22C 0.9800 . ?
C23A H23A 0.9800 . ?
C23A H23B 0.9800 . ?
C23A H23C 0.9800 . ?
C24A H24A 0.9800 . ?
C24A H24B 0.9800 . ?
C24A H24C 0.9800 . ?
C25A C27A 1.361(13) . ?
C25A C26A 1.515(17) . ?
C25A C28A 1.620(12) . ?
C26A H26A 0.9800 . ?
C26A H26B 0.9800 . ?
C26A H26C 0.9800 . ?
C27A H27A 0.9800 . ?
C27A H27B 0.9800 . ?
C27A H27C 0.9800 . ?
C28A H28A 0.9800 . ?
C28A H28B 0.9800 . ?
C28A H28C 0.9800 . ?
C29A C32A 1.509(15) . ?
C29A C31A 1.544(15) . ?
C29A C30A 1.566(11) . ?
C30A H30A 0.9800 . ?
C30A H30B 0.9800 . ?
C30A H30C 0.9800 . ?
C31A H31A 0.9800 . ?
C31A H31B 0.9800 . ?
C31A H31C 0.9800 . ?
C32A H32A 0.9800 . ?
C32A H32B 0.9800 . ?
C32A H32C 0.9800 . ?
C21B C24B 1.524(17) . ?
C21B C22B 1.538(14) . ?
C22B H22D 0.9800 . ?
C22B H22E 0.9800 . ?
C22B H22F 0.9800 . ?
C24B H24D 0.9800 . ?
C24B H24E 0.9800 . ?
C24B H24F 0.9800 . ?
C25B C26B 1.548(14) . ?
C26B H26D 0.9800 . ?
C26B H26E 0.9800 . ?
C26B H26F 0.9800 . ?
C29B C30B 1.541(12) . ?
C29B C32B 1.547(18) . ?
C30B H30D 0.9800 . ?
C30B H30E 0.9800 . ?
C30B H30F 0.9800 . ?
C32B H32D 0.9800 . ?
C32B H32E 0.9800 . ?
C32B H32F 0.9800 . ?
Sb1 F4 1.865(4) . ?
Sb1 F5 1.871(3) . ?
Sb1 F6 1.874(3) . ?
Sb1 F2 1.876(4) . ?
Sb1 F3 1.873(3) . ?
Sb1 F1 1.876(3) . ?
Sb2 F11 1.849(4) . ?
Sb2 F9 1.867(3) . ?
Sb2 F12 1.868(3) . ?
Sb2 F10 1.871(3) . ?
Sb2 F7 1.871(3) . ?
Sb2 F8 1.874(4) . ?

loop_
_geom_torsion_atom_site_label_1
_geom_torsion_atom_site_label_2
_geom_torsion_atom_site_label_3
_geom_torsion_atom_site_label_4
_geom_torsion
_geom_torsion_site_symmetry_1
_geom_torsion_site_symmetry_2
_geom_torsion_site_symmetry_3
_geom_torsion_site_symmetry_4
_geom_torsion_publ_flag
C5 C1 C2 C3 -0.6(5) . . . . ?
Au1 C1 C2 C3 -111.1(3) . . . . ?
C5 C1 C2 Au1 110.5(3) . . . . ?
C1 C2 C3 C4 34.8(4) . . . . ?
Au1 C2 C3 C4 -40.1(4) . . . . ?
C1 C2 C3 C7 -67.4(4) . . . . ?
Au1 C2 C3 C7 -142.3(3) . . . . ?
C7 C3 C4 C5 52.4(4) . . . . ?
C2 C3 C4 C5 -52.1(4) . . . . ?
C2 C1 C5 C6 68.6(4) . . . . ?
Au1 C1 C5 C6 150.0(3) . . . . ?
C2 C1 C5 C4 -33.6(4) . . . . ?
Au1 C1 C5 C4 47.8(4) . . . . ?
C3 C4 C5 C6 -52.1(4) . . . . ?
C3 C4 C5 C1 51.9(4) . . . . ?
C1 C5 C6 C7 -68.8(4) . . . . ?
C4 C5 C6 C7 33.6(4) . . . . ?
C1 C5 C6 Au2 -151.4(3) . . . . ?
C4 C5 C6 Au2 -49.0(4) . . . . ?
C5 C6 C7 C3 0.7(5) . . . . ?
Au2 C6 C7 C3 112.1(3) . . . . ?
C5 C6 C7 Au2 -111.4(3) . . . . ?
C4 C3 C7 C6 -35.1(4) . . . . ?
C2 C3 C7 C6 67.3(4) . . . . ?
C4 C3 C7 Au2 39.4(4) . . . . ?
C2 C3 C7 Au2 141.8(3) . . . . ?
C2 C1 Au1 P1 -173.6(2) . . . . ?
C5 C1 Au1 P1 83.4(4) . . . . ?
C5 C1 Au1 C2 -103.0(4) . . . . ?
C3 C2 Au1 C1 99.0(4) . . . . ?
C1 Au1 P1 C9 -101.7(3) . . . . ?
C1 Au1 P1 C13 136.9(3) . . . . ?
C1 Au1 P1 C17 18.1(3) . . . . ?
C13 P1 C9 C11 77.7(4) . . . . ?
C17 P1 C9 C11 -158.3(4) . . . . ?
Au1 P1 C9 C11 -42.0(4) . . . . ?
C13 P1 C9 C10 -165.4(5) . . . . ?
C17 P1 C9 C10 -41.4(6) . . . . ?
Au1 P1 C9 C10 74.9(5) . . . . ?
C13 P1 C9 C12 -45.8(6) . . . . ?
C17 P1 C9 C12 78.3(6) . . . . ?
Au1 P1 C9 C12 -165.4(5) . . . . ?
C9 P1 C13 C16 78.0(5) . . . . ?
C17 P1 C13 C16 -46.2(4) . . . . ?
Au1 P1 C13 C16 -161.4(3) . . . . ?
C9 P1 C13 C15 -43.7(5) . . . . ?
C17 P1 C13 C15 -167.9(4) . . . . ?
Au1 P1 C13 C15 76.9(4) . . . . ?
C9 P1 C13 C14 -159.2(4) . . . . ?
C17 P1 C13 C14 76.7(4) . . . . ?
Au1 P1 C13 C14 -38.6(4) . . . . ?
C9 P1 C17 C20 -46.9(6) . . . . ?
C13 P1 C17 C20 77.1(5) . . . . ?
Au1 P1 C17 C20 -165.9(5) . . . . ?
C9 P1 C17 C19 -170.8(3) . . . . ?
C13 P1 C17 C19 -46.7(4) . . . . ?
Au1 P1 C17 C19 70.3(4) . . . . ?
C9 P1 C17 C18 74.9(5) . . . . ?
C13 P1 C17 C18 -161.0(4) . . . . ?
Au1 P1 C17 C18 -44.1(5) . . . . ?
C7 C6 Au2 P2 168.0(3) . . . . ?
C5 C6 Au2 P2 -88.9(4) . . . . ?
C5 C6 Au2 C7 103.1(4) . . . . ?
C3 C7 Au2 C6 -98.8(4) . . . . ?
C6 C7 Au2 P2 -165.8(3) . . . . ?
C3 C7 Au2 P2 95.4(5) . . . . ?
C6 Au2 P2 C21A 137.7(7) . . . . ?
C7 Au2 P2 C21A -67.4(8) . . . . ?
C6 Au2 P2 C25B -22.7(5) . . . . ?
C7 Au2 P2 C25B 132.3(5) . . . . ?
C6 Au2 P2 C29B -146.9(5) . . . . ?
C7 Au2 P2 C29B 8.1(6) . . . . ?
C6 Au2 P2 C21B 98.5(5) . . . . ?
C7 Au2 P2 C21B -106.6(5) . . . . ?
C6 Au2 P2 C25A 11.0(5) . . . . ?
C7 Au2 P2 C25A 166.0(6) . . . . ?
C6 Au2 P2 C29A -98.6(5) . . . . ?
C7 Au2 P2 C29A 56.4(5) . . . . ?
C25B P2 C21A C22A -11.4(17) . . . . ?
C29B P2 C21A C22A 95.3(13) . . . . ?
C21B P2 C21A C22A -72.9(14) . . . . ?
C25A P2 C21A C22A -42.5(14) . . . . ?
C29A P2 C21A C22A 76.0(14) . . . . ?
Au2 P2 C21A C22A -165.3(11) . . . . ?
C25B P2 C21A C23A -135.0(10) . . . . ?
C29B P2 C21A C23A -28.2(10) . . . . ?
C21B P2 C21A C23A 163.6(15) . . . . ?
C25A P2 C21A C23A -166.1(10) . . . . ?
C29A P2 C21A C23A -47.5(11) . . . . ?
Au2 P2 C21A C23A 71.2(11) . . . . ?
C25B P2 C21A C24A 112.4(8) . . . . ?
C29B P2 C21A C24A -140.9(10) . . . . ?
C21B P2 C21A C24A 50.9(8) . . . . ?
C25A P2 C21A C24A 81.3(9) . . . . ?
C29A P2 C21A C24A -160.2(7) . . . . ?
Au2 P2 C21A C24A -41.5(10) . . . . ?
C21A P2 C25A C27A -156.5(8) . . . . ?
C25B P2 C25A C27A 68.0(10) . . . . ?
C29B P2 C25A C27A 114.2(8) . . . . ?
C21B P2 C25A C27A -138.7(8) . . . . ?
C29A P2 C25A C27A 79.5(8) . . . . ?
Au2 P2 C25A C27A -31.0(8) . . . . ?
C21A P2 C25A C26A -43.8(10) . . . . ?
C25B P2 C25A C26A -179.3(14) . . . . ?
C29B P2 C25A C26A -133.1(9) . . . . ?
C21B P2 C25A C26A -26.0(9) . . . . ?
C29A P2 C25A C26A -167.8(8) . . . . ?
Au2 P2 C25A C26A 81.7(9) . . . . ?
C21A P2 C25A C28A 79.2(8) . . . . ?
C25B P2 C25A C28A -56.3(7) . . . . ?
C29B P2 C25A C28A -10.1(11) . . . . ?
C21B P2 C25A C28A 97.0(7) . . . . ?
C29A P2 C25A C28A -44.8(7) . . . . ?
Au2 P2 C25A C28A -155.3(5) . . . . ?
C21A P2 C29A C32A -167.1(8) . . . . ?
C25B P2 C29A C32A -36.1(8) . . . . ?
C29B P2 C29A C32A 167.4(10) . . . . ?
C21B P2 C29A C32A -136.9(8) . . . . ?
C25A P2 C29A C32A -42.5(9) . . . . ?
Au2 P2 C29A C32A 69.9(8) . . . . ?
C21A P2 C29A C31A -43.1(10) . . . . ?
C25B P2 C29A C31A 87.9(9) . . . . ?
C29B P2 C29A C31A -68.6(8) . . . . ?
C21B P2 C29A C31A -13.0(12) . . . . ?
C25A P2 C29A C31A 81.5(9) . . . . ?
Au2 P2 C29A C31A -166.2(8) . . . . ?
C21A P2 C29A C30A 74.2(7) . . . . ?
C25B P2 C29A C30A -154.8(6) . . . . ?
C29B P2 C29A C30A 48.7(5) . . . . ?
C21B P2 C29A C30A 104.4(7) . . . . ?
C25A P2 C29A C30A -161.2(6) . . . . ?
Au2 P2 C29A C30A -48.8(5) . . . . ?
C21A P2 C21B C24B 56.5(11) . . . . ?
C25B P2 C21B C24B -81.1(9) . . . . ?
C29B P2 C21B C24B 44.8(9) . . . . ?
C25A P2 C21B C24B -95.8(9) . . . . ?
C29A P2 C21B C24B 6.0(12) . . . . ?
Au2 P2 C21B C24B 158.5(8) . . . . ?
C21A P2 C21B C22B 177.6(11) . . . . ?
C25B P2 C21B C22B 40.1(7) . . . . ?
C29B P2 C21B C22B 166.0(6) . . . . ?
C25A P2 C21B C22B 25.3(6) . . . . ?
C29A P2 C21B C22B 127.2(7) . . . . ?
Au2 P2 C21B C22B -80.3(6) . . . . ?
C21A P2 C25B C26B 133.8(9) . . . . ?
C29B P2 C25B C26B 46.6(8) . . . . ?
C21B P2 C25B C26B 167.9(6) . . . . ?
C25A P2 C25B C26B -163.7(12) . . . . ?
C29A P2 C25B C26B 28.0(7) . . . . ?
Au2 P2 C25B C26B -71.8(7) . . . . ?
C21A P2 C29B C30B -88.5(10) . . . . ?
C25B P2 C29B C30B 42.0(10) . . . . ?
C21B P2 C29B C30B -81.2(9) . . . . ?
C25A P2 C29B C30B 17.0(13) . . . . ?
C29A P2 C29B C30B 66.7(9) . . . . ?
Au2 P2 C29B C30B 162.6(8) . . . . ?
C21A P2 C29B C32B 36.3(8) . . . . ?
C25B P2 C29B C32B 166.9(7) . . . . ?
C21B P2 C29B C32B 43.7(8) . . . . ?
C25A P2 C29B C32B 141.9(8) . . . . ?
C29A P2 C29B C32B -168.4(10) . . . . ?
Au2 P2 C29B C32B -72.6(7) . . . . ?
